data_1568490
loop_
_publ_author_name
'Geers, Madeleine'
'Lee, Jie Yie'
'Ling, Sanliang'
'Fabelo, Oscar'
'Ca&#xf1;adillas-Delgado, Laura'
'Cliffe, Matthew J.'

_publ_section_title
;
 Non-collinear magnetism in the post-perovskite thiocyanate frameworks
 CsM(NCS)<sub>3</sub>.
;
_journal_issue 13
_journal_name_full 'Chemical science'
_journal_page_first 3531
_journal_page_last 3540
_journal_paper_doi 10.1039/d2sc06861c
_journal_volume 14
_journal_year 2023
_chemical_formula_moiety 'C6 Mn2 N6 S6, 2(Cs)'
_chemical_formula_sum 'C6 Cs2 Mn2 N6 S6'
_chemical_formula_weight 724.2
_chemical_name_systematic 'Caesium manganese trithiocyanate'
_chemical_properties_physical Hygroscopic,Deliquescent
_space_group_IT_number 14
_space_group_name_Hall '-P 2yn'
_space_group_name_H-M_alt 'P 1 21/n 1'
_symmetry_cell_setting monoclinic
_symmetry_Int_Tables_number 14
_symmetry_space_group_name_Hall '-P 2yn'
_symmetry_space_group_name_H-M 'P 1 21/n 1'
_audit_update_record
;
2022-12-02 deposited with the CCDC.	2023-02-21 downloaded from the CCDC.
;
_cell_angle_alpha 90
_cell_angle_beta 95.8390(16)
_cell_angle_gamma 90
_cell_formula_units_Z 2
_cell_length_a 12.7468(3)
_cell_length_b 13.2446(3)
_cell_length_c 5.65410(10)
_cell_measurement_reflns_used 558
_cell_measurement_temperature 2
_cell_measurement_theta_max 62.025
_cell_measurement_theta_min 4.33
_cell_volume 949.61(4)
_diffrn_ambient_temperature 2
_diffrn_detector_area_resol_mean '1.56 mm vert. 2.5 mm hor.'
_diffrn_measured_fraction_theta_full 0.98
_diffrn_measured_fraction_theta_max 0.96
_diffrn_measurement_device_type 'D19 position-sensitive detector diffractometer'
_diffrn_measurement_method 'omega step-scans'
_diffrn_radiation_monochromator 'copper 331'
_diffrn_radiation_probe neutron
_diffrn_radiation_type neutron
_diffrn_radiation_wavelength 1.4551
_diffrn_reflns_av_R_equivalents 0.0298
_diffrn_reflns_av_unetI/netI 0.0063
_diffrn_reflns_limit_h_max 15
_diffrn_reflns_limit_h_min -15
_diffrn_reflns_limit_k_max 15
_diffrn_reflns_limit_k_min -13
_diffrn_reflns_limit_l_max 6
_diffrn_reflns_limit_l_min -4
_diffrn_reflns_number 5326
_diffrn_reflns_theta_full 53.47
_diffrn_reflns_theta_max 61.03
_diffrn_reflns_theta_min 4.56
_diffrn_source 'neutron source'
_diffrn_source_power 55MW
_diffrn_source_type 'ILL High Flux Reactor, beam H11'
_exptl_absorpt_coefficient_mu 0.017
_exptl_crystal_colour green
_exptl_crystal_density_diffrn 2.5326
_exptl_crystal_description prism
_exptl_crystal_F_000 232.996
_exptl_crystal_preparation 'Magnetic properties'
_exptl_crystal_recrystallization_method 'Re-crystallisation from solvent: H2O'
_exptl_crystal_size_max 6.3
_exptl_crystal_size_mid 2.6
_exptl_crystal_size_min 1.1
_exptl_crystal_size_rad 3
_refine_diff_density_max 0.36
_refine_diff_density_min -0.45
_refine_ls_extinction_method none
_refine_ls_goodness_of_fit_gt 2.50
_refine_ls_goodness_of_fit_ref 2.49
_refine_ls_number_constraints 0
_refine_ls_number_parameters 103
_refine_ls_number_reflns 1659
_refine_ls_number_restraints 0
_refine_ls_R_factor_all 0.0348
_refine_ls_R_factor_gt 0.0331
_refine_ls_shift/su_max 0.0068
_refine_ls_shift/su_mean 0.0010
_refine_ls_structure_factor_coef F
_refine_ls_weighting_details w=1/(\s^2^(F)+0.0009F^2^)
_refine_ls_weighting_scheme sigma
_refine_ls_wR_factor_gt 0.0796
_refine_ls_wR_factor_ref 0.0805
_reflns_number_gt 1616
_reflns_number_total 1659
_reflns_threshold_expression I>3\s(I)
_cod_data_source_file d2sc06861c2.cif
_cod_data_source_block I
_cod_depositor_comments 'Adding full bibliography for 1568490--1568497.cif.'
_cod_database_code 1568490

loop_
_space_group_symop_id
_space_group_symop_operation_xyz
1 x,y,z
2 -x+1/2,y+1/2,-z+1/2
3 -x,-y,-z
4 x+1/2,-y+1/2,z+1/2

loop_
_atom_site_label
_atom_site_type_symbol
_atom_site_fract_x
_atom_site_fract_y
_atom_site_fract_z
_atom_site_adp_type
_atom_site_U_iso_or_equiv
_atom_site_site_symmetry_multiplicity
_atom_site_occupancy
_atom_site_calc_flag
_atom_site_refinement_flags
_atom_site_disorder_assembly
_atom_site_disorder_group
N2 N 0.41929(6) 0.44297(5) 0.28334(13) Uani 0.0094(3) 4 1 d . . .
N3 N 0.16791(6) 0.50630(6) -0.04789(15) Uani 0.0111(3) 4 1 d . . .
N1 N -0.03059(6) 0.59194(5) -0.31690(14) Uani 0.0099(3) 4 1 d . . .
C2 C 0.41766(8) 0.40541(8) 0.47028(19) Uani 0.0085(4) 4 1 d . . .
C1 C -0.00984(8) 0.62520(8) -0.49746(19) Uani 0.0085(4) 4 1 d . . .
C3 C 0.24132(8) 0.55255(8) -0.09164(19) Uani 0.0086(4) 4 1 d . . .
Cs1 Cs 0.21669(9) 0.27520(9) 0.1495(2) Uani 0.0068(4) 4 1 d . . .
S3 S 0.34307(18) 0.62124(18) -0.1500(5) Uani 0.0081(7) 4 1 d . . .
S1 S 0.02003(18) 0.67287(18) -0.7499(4) Uani 0.0081(7) 4 1 d . . .
S2 S 0.41667(18) 0.34810(18) 0.7259(4) Uani 0.0081(7) 4 1 d . . .
Mn1 Mn 0 0.5 0 Uani 0.0060(7) 2 1 d . . .
Mn2 Mn 0.5 0.5 0 Uani 0.0055(7) 2 1 d . . .

loop_
_atom_site_aniso_label
_atom_site_aniso_type_symbol
_atom_site_aniso_U_11
_atom_site_aniso_U_22
_atom_site_aniso_U_33
_atom_site_aniso_U_12
_atom_site_aniso_U_13
_atom_site_aniso_U_23
N2 N 0.0102(5) 0.0111(5) 0.0070(5) -0.0011(3) 0.0018(3) 0.0006(3)
N3 N 0.0084(5) 0.0119(5) 0.0134(5) -0.0007(3) 0.0027(3) 0.0013(3)
N1 N 0.0117(5) 0.0099(5) 0.0084(5) 0.0004(3) 0.0028(3) 0.0012(3)
C2 C 0.0094(6) 0.0087(6) 0.0075(7) -0.0007(4) 0.0012(4) 0.0004(4)
C1 C 0.0097(6) 0.0090(6) 0.0073(7) -0.0008(4) 0.0027(4) 0.0012(4)
C3 C 0.0074(6) 0.0085(6) 0.0100(7) -0.0014(4) 0.0016(4) 0.0001(4)
Cs1 Cs 0.0062(6) 0.0072(7) 0.0072(7) 0.0003(4) 0.0012(5) -0.0001(4)
S3 S 0.0062(11) 0.0081(11) 0.0102(13) -0.0012(8) 0.0019(9) 0.0010(9)
S1 S 0.0074(10) 0.0080(11) 0.0093(12) 0.0009(8) 0.0033(9) 0.0042(9)
S2 S 0.0086(11) 0.0068(10) 0.0094(14) 0.0002(8) 0.0028(9) 0.0016(9)
Mn1 Mn 0.0061(12) 0.0077(11) 0.0042(14) -0.0016(9) 0.0007(9) -0.0003(9)
Mn2 Mn 0.0054(12) 0.0070(11) 0.0048(13) 0.0016(8) 0.0035(9) 0.0008(9)

loop_
_atom_type_symbol
_atom_type_scat_length_neutron
_atom_type_scat_source
Cs 5.420 International_Tables_Vol_C
Mn -3.730 International_Tables_Vol_C
N 9.360 International_Tables_Vol_C
C 6.646 International_Tables_Vol_C
S 2.847 International_Tables_Vol_C

loop_
_exptl_crystal_face_index_h
_exptl_crystal_face_index_k
_exptl_crystal_face_index_l
_exptl_crystal_face_perp_dist
? ? ? ?

loop_
_geom_angle_atom_site_label_1
_geom_angle_atom_site_label_2
_geom_angle_atom_site_label_3
_geom_angle_site_symmetry_1
_geom_angle_site_symmetry_2
_geom_angle_site_symmetry_3
_geom_angle
_geom_angle_publ_flag
? ? ? ? ? ? ? ?

loop_
_geom_bond_atom_site_label_1
_geom_bond_atom_site_label_2
_geom_bond_site_symmetry_1
_geom_bond_site_symmetry_2
_geom_bond_distance
_geom_bond_publ_flag
N2 C2 . . 1.1703(13) ?
N2 Cs1 . . 3.4325(14) ?
N2 Mn2 . . 2.1286(8) ?
N3 C3 . . 1.1659(13) ?
N3 Cs1 . . 3.2955(14) ?
N3 Mn1 . . 2.1861(8) ?
N1 C1 . . 1.1668(13) ?
N1 Cs1 . 3_565 3.1742(14) ?
N1 Mn1 . . 2.1687(7) ?
C2 Cs1 . . 3.4468(15) ?
C2 S2 . . 1.634(3) ?
C1 S1 . . 1.641(3) ?
C3 S3 . . 1.645(3) ?
Cs1 Cs1 . 1_554 5.6541(18) ?
Cs1 Cs1 . 1_556 5.6541(18) ?
Cs1 S3 . 2_544 3.504(3) ?
Cs1 S3 . 2_545 3.631(3) ?
Cs1 S1 . 2_544 3.610(3) ?
Cs1 S1 . 3_564 3.646(2) ?
Cs1 Mn1 . . 4.0907(12) ?

loop_
_geom_hbond_atom_site_label_D
_geom_hbond_atom_site_label_H
_geom_hbond_atom_site_label_A
_geom_hbond_site_symmetry_D
_geom_hbond_site_symmetry_H
_geom_hbond_site_symmetry_A
_geom_hbond_distance_DH
_geom_hbond_distance_HA
_geom_hbond_distance_DA
_geom_hbond_angle_DHA
_geom_hbond_publ_flag
? ? ? ? ? ? ? ? ? ? ?

loop_
_geom_torsion_atom_site_label_1
_geom_torsion_atom_site_label_2
_geom_torsion_atom_site_label_3
_geom_torsion_atom_site_label_4
_geom_torsion_site_symmetry_1
_geom_torsion_site_symmetry_2
_geom_torsion_site_symmetry_3
_geom_torsion_site_symmetry_4
_geom_torsion
_geom_torsion_publ_flag
? ? ? ? ? ? ? ? ? ?

loop_
_restr_angle_atom_site_label_1
_restr_angle_site_symmetry_1
_restr_angle_atom_site_label_2
_restr_angle_site_symmetry_2
_restr_angle_atom_site_label_3
_restr_angle_site_symmetry_3
_restr_angle_target
_restr_angle_target_weight_param
? ? ? ? ? ? ? ?

loop_
_restr_distance_atom_site_label_1
_restr_distance_site_symmetry_1
_restr_distance_atom_site_label_2
_restr_distance_site_symmetry_2
_restr_distance_target
_restr_distance_target_weight_param
? ? ? ? ? ?

loop_
_restr_equal_angle_atom_site_label_1
_restr_equal_angle_site_symmetry_1
_restr_equal_angle_atom_site_label_2
_restr_equal_angle_site_symmetry_2
_restr_equal_angle_atom_site_label_3
_restr_equal_angle_site_symmetry_3
_restr_equal_angle_class_class_id
_restr_equal_angle_class_target_weight_param
? ? ? ? ? ? ? ?

loop_
_restr_equal_distance_atom_site_label_1
_restr_equal_distance_site_symmetry_1
_restr_equal_distance_atom_site_label_2
_restr_equal_distance_site_symmetry_2
_restr_equal_distance_class_class_id
_restr_equal_distance_class_target_weight_param
? ? ? ? ? ?

loop_
_restr_equal_torsion_atom_site_label_1
_restr_equal_torsion_site_symmetry_1
_restr_equal_torsion_atom_site_label_2
_restr_equal_torsion_site_symmetry_2
_restr_equal_torsion_atom_site_label_3
_restr_equal_torsion_site_symmetry_3
_restr_equal_torsion_atom_site_label_4
_restr_equal_torsion_site_symmetry_4
_restr_equal_torsion_class_class_id
_restr_equal_torsion_class_target_weight_param
? ? ? ? ? ? ? ? ? ?

loop_
_restr_torsion_atom_site_label_1
_restr_torsion_site_symmetry_1
_restr_torsion_atom_site_label_2
_restr_torsion_site_symmetry_2
_restr_torsion_atom_site_label_3
_restr_torsion_site_symmetry_3
_restr_torsion_atom_site_label_4
_restr_torsion_site_symmetry_4
_restr_torsion_angle_target
_restr_torsion_weight_param
? ? ? ? ? ? ? ? ? ?

loop_
_twin_individual_id
_twin_individual_mass_fraction_refined
_twin_individual_twin_matrix_11
_twin_individual_twin_matrix_12
_twin_individual_twin_matrix_13
_twin_individual_twin_matrix_21
_twin_individual_twin_matrix_22
_twin_individual_twin_matrix_23
_twin_individual_twin_matrix_31
_twin_individual_twin_matrix_32
_twin_individual_twin_matrix_33
? ? ? ? ? ? ? ? ? ? ?

loop_
_jana_atom_site_adp_c_label
_jana_atom_site_adp_c_type_symbol
_jana_atom_site_adp_c_111
_jana_atom_site_adp_c_112
_jana_atom_site_adp_c_113
_jana_atom_site_adp_c_122
_jana_atom_site_adp_c_123
_jana_atom_site_adp_c_133
_jana_atom_site_adp_c_222
_jana_atom_site_adp_c_223
_jana_atom_site_adp_c_233
_jana_atom_site_adp_c_333
? ? ? ? ? ? ? ? ? ? ? ?

loop_
_jana_atom_site_adp_d_label
_jana_atom_site_adp_d_type_symbol
_jana_atom_site_adp_d_1111
_jana_atom_site_adp_d_1112
_jana_atom_site_adp_d_1113
_jana_atom_site_adp_d_1122
_jana_atom_site_adp_d_1123
_jana_atom_site_adp_d_1133
_jana_atom_site_adp_d_1222
_jana_atom_site_adp_d_1223
_jana_atom_site_adp_d_1233
_jana_atom_site_adp_d_1333
_jana_atom_site_adp_d_2222
_jana_atom_site_adp_d_2223
_jana_atom_site_adp_d_2233
_jana_atom_site_adp_d_2333
_jana_atom_site_adp_d_3333
? ? ? ? ? ? ? ? ? ? ? ? ? ? ? ? ?

loop_
_jana_atom_site_adp_e_label
_jana_atom_site_adp_e_type_symbol
_jana_atom_site_adp_e_11111
_jana_atom_site_adp_e_11112
_jana_atom_site_adp_e_11113
_jana_atom_site_adp_e_11122
_jana_atom_site_adp_e_11123
_jana_atom_site_adp_e_11133
_jana_atom_site_adp_e_11222
_jana_atom_site_adp_e_11223
_jana_atom_site_adp_e_11233
_jana_atom_site_adp_e_11333
_jana_atom_site_adp_e_12222
_jana_atom_site_adp_e_12223
_jana_atom_site_adp_e_12233
_jana_atom_site_adp_e_12333
_jana_atom_site_adp_e_13333
_jana_atom_site_adp_e_22222
_jana_atom_site_adp_e_22223
_jana_atom_site_adp_e_22233
_jana_atom_site_adp_e_22333
_jana_atom_site_adp_e_23333
_jana_atom_site_adp_e_33333
? ? ? ? ? ? ? ? ? ? ? ? ? ? ? ? ? ? ? ? ? ? ?

loop_
_jana_atom_site_adp_f_label
_jana_atom_site_adp_f_type_symbol
_jana_atom_site_adp_f_111111
_jana_atom_site_adp_f_111112
_jana_atom_site_adp_f_111113
_jana_atom_site_adp_f_111122
_jana_atom_site_adp_f_111123
_jana_atom_site_adp_f_111133
_jana_atom_site_adp_f_111222
_jana_atom_site_adp_f_111223
_jana_atom_site_adp_f_111233
_jana_atom_site_adp_f_111333
_jana_atom_site_adp_f_112222
_jana_atom_site_adp_f_112223
_jana_atom_site_adp_f_112233
_jana_atom_site_adp_f_112333
_jana_atom_site_adp_f_113333
_jana_atom_site_adp_f_122222
_jana_atom_site_adp_f_122223
_jana_atom_site_adp_f_122233
_jana_atom_site_adp_f_122333
_jana_atom_site_adp_f_123333
_jana_atom_site_adp_f_133333
_jana_atom_site_adp_f_222222
_jana_atom_site_adp_f_222223
_jana_atom_site_adp_f_222233
_jana_atom_site_adp_f_222333
_jana_atom_site_adp_f_223333
_jana_atom_site_adp_f_233333
_jana_atom_site_adp_f_333333
? ? ? ? ? ? ? ? ? ? ? ? ? ? ? ? ? ? ? ? ? ? ? ? ? ? ? ? ? ?
